data_1573786
loop_
_publ_author_name
'Phang, Si Jia Isabel'
'Zhang, Zheng-Feng'
'Wu, Chi-Shiun'
'Wong, Zhen Xuan'
'Su, Ming-Der'
'So, Cheuk-Wai'

_publ_section_title
;
 A Silicon Analogue of Fused Bicyclic Borirene Derivative
;
_journal_name_full 'Chemical Science'
_journal_paper_doi 10.1039/D4SC05867D
_journal_year 2025
_chemical_formula_sum 'C61 H88 B2 Cl2.03 I1.97 N4 P2 Si2'
_chemical_formula_weight 1339.13
_space_group_crystal_system triclinic
_space_group_IT_number 2
_space_group_name_Hall '-P 1'
_space_group_name_H-M_alt 'P -1'
_atom_sites_solution_hydrogens geom
_atom_sites_solution_primary dual
_audit_update_record
;
2023-05-29 deposited with the CCDC.	2025-01-26 downloaded from the CCDC.
;
_cell_angle_alpha 105.263(5)
_cell_angle_beta 106.255(5)
_cell_angle_gamma 95.783(6)
_cell_formula_units_Z 1
_cell_length_a 10.922(2)
_cell_length_b 12.040(2)
_cell_length_c 13.307(2)
_cell_measurement_reflns_used 3865
_cell_measurement_temperature 100.(2)
_cell_measurement_theta_max 24.7659
_cell_measurement_theta_min 3.2796
_cell_volume 1591.7(5)
_computing_cell_refinement 'SAINT V8.40B (Bruker AXS LLC, 2019)'
_computing_data_collection 'APEX4 (Ver 2021.4-0, Bruker AXS Inc., 2021)'
_computing_data_reduction 'SAINT V8.40B (Bruker AXS LLC, 2019)'
_computing_molecular_graphics 'shelXle (C.B. Huebschle, rev 1242)'
_computing_publication_material 'APEX4 (Ver 2021.4-0, Bruker AXS Inc., 2021)'
_computing_structure_refinement 'SHELXL-2018/3 (Sheldrick, 2018)'
_computing_structure_solution 'XT, VERSION 2018/2'
_diffrn_ambient_temperature 100.(2)
_diffrn_detector_area_resol_mean 7.3910
_diffrn_measured_fraction_theta_full 0.994
_diffrn_measured_fraction_theta_max 0.994
_diffrn_measurement_device 'four-circle diffractometer'
_diffrn_measurement_device_type 'Bruker D8 Quest'
_diffrn_measurement_method 'phi and omega scans'
_diffrn_radiation_monochromator 'Multilayer Mirror'
_diffrn_radiation_probe x-ray
_diffrn_radiation_type MoK\a
_diffrn_radiation_wavelength 0.71073
_diffrn_reflns_av_R_equivalents 0.1735
_diffrn_reflns_av_unetI/netI 0.1394
_diffrn_reflns_limit_h_max 13
_diffrn_reflns_limit_h_min -13
_diffrn_reflns_limit_k_max 14
_diffrn_reflns_limit_k_min -14
_diffrn_reflns_limit_l_max 15
_diffrn_reflns_limit_l_min -15
_diffrn_reflns_number 21946
_diffrn_reflns_theta_full 25.11
_diffrn_reflns_theta_max 25.11
_diffrn_reflns_theta_min 2.15
_diffrn_source 'Incoatec microfocus source'
_diffrn_source_current 1.4
_diffrn_source_power 0.07
_diffrn_source_type 'Incoatec I\mS 3.0'
_diffrn_source_voltage 50
_exptl_absorpt_coefficient_mu 1.187
_exptl_absorpt_correction_T_max 0.99
_exptl_absorpt_correction_T_min 0.73
_exptl_absorpt_correction_type multi-scan
_exptl_absorpt_process_details
;
Krause, L., Herbst-Irmer, R., Sheldrick, G. M., Stalke, D. (2015).
"Comparison of silver and molybdenum microfocus X-ray sources for
single-crystal structure determination"
J. Appl. Cryst. 48, 3-10.
doi:10.1107/S1600576714022985
;
_exptl_crystal_colour colourless
_exptl_crystal_density_diffrn 1.397
_exptl_crystal_density_method 'not measured'
_exptl_crystal_description needle
_exptl_crystal_F_000 689
_exptl_crystal_size_max 0.120
_exptl_crystal_size_mid 0.020
_exptl_crystal_size_min 0.010
_refine_diff_density_max 0.797
_refine_diff_density_min -0.735
_refine_ls_extinction_method none
_refine_ls_goodness_of_fit_ref 1.019
_refine_ls_hydrogen_treatment constr
_refine_ls_matrix_type full
_refine_ls_number_parameters 365
_refine_ls_number_reflns 5646
_refine_ls_number_restraints 570
_refine_ls_restrained_S_all 0.976
_refine_ls_R_factor_all 0.1605
_refine_ls_R_factor_gt 0.0810
_refine_ls_shift/su_max 0.000
_refine_ls_shift/su_mean 0.000
_refine_ls_structure_factor_coef Fsqd
_refine_ls_weighting_details 'w=1/[\s^2^(Fo^2^)+(0.0738P)^2^+7.5889P] where P=(Fo^2^+2Fc^2^)/3'
_refine_ls_weighting_scheme calc
_refine_ls_wR_factor_gt 0.1677
_refine_ls_wR_factor_ref 0.2110
_reflns_Friedel_coverage 0.000
_reflns_number_gt 3140
_reflns_number_total 5646
_reflns_threshold_expression 'I > 2\s(I)'
_cod_data_source_file d4sc05867d2.cif
_cod_data_source_block scw2739m
_cod_depositor_comments
;
The following automatic conversions were performed:

data item '_diffrn_radiation_probe' value 'X-ray' was changed to
'x-ray' in accordance with the
/home/data/users/saulius/crontab/automatic-downloads/rss-feeds/RSC/lib/dictionaries/cif_core.dic
dictionary named 'cif_core.dic' version 2.4.2 last updated on
2011-04-26.

data item '_exptl_absorpt_correction_type' value 'Multi-Scan' was
changed to 'multi-scan' in accordance with the
/home/data/users/saulius/crontab/automatic-downloads/rss-feeds/RSC/lib/dictionaries/cif_core.dic
dictionary named 'cif_core.dic' version 2.4.2 last updated on
2011-04-26.

Automatic conversion script
Id: cif_fix_values 8170 2020-07-09 18:12:32Z antanas 
;
_cod_database_code 1573786

loop_
_space_group_symop_operation_xyz
'x, y, z'
'-x, -y, -z'

loop_
_atom_site_type_symbol
_atom_site_label
_atom_site_fract_x
_atom_site_fract_y
_atom_site_fract_z
_atom_site_U_iso_or_equiv
_atom_site_adp_type
_atom_site_calc_flag
_atom_site_refinement_flags_adp
_atom_site_refinement_flags_occupancy
_atom_site_refinement_flags_posn
_atom_site_occupancy
_atom_site_disorder_assembly
_atom_site_disorder_group
B B1 0.5389(11) 0.3866(9) 0.4522(8) 0.029(2) Uani d . . . 1.000000 . .
Cl Cl1 0.816(2) 0.625(2) 0.6426(18) 0.044(5) Uani d U P . 0.493(5) A 1
I I1 0.8426(5) 0.6127(5) 0.6613(4) 0.0350(10) Uani d U P . 0.507(5) A 2
Cl Cl2 0.593(2) 0.2638(17) 0.5021(17) 0.032(3) Uani d U P . 0.522(5) B 1
I I2 0.6137(6) 0.2438(5) 0.5191(5) 0.0336(10) Uani d U P . 0.478(5) B 2
C C1 0.6898(8) 0.6481(7) 0.3588(7) 0.0265(17) Uani d U . . 1.000000 . .
C C2 0.7763(5) 0.7541(4) 0.4477(4) 0.0315(19) Uani d U . G 1.000000 . .
C C3 0.7273(4) 0.8395(5) 0.5096(5) 0.048(2) Uani d U . G 1.000000 . .
H H3 0.636382 0.831528 0.496856 0.058000 Uiso calc U . R 1.000000 . .
C C4 0.8114(6) 0.9366(5) 0.5902(5) 0.052(3) Uani d U . G 1.000000 . .
H H4 0.777992 0.994984 0.632447 0.062000 Uiso calc U . R 1.000000 . .
C C5 0.9445(6) 0.9483(5) 0.6088(4) 0.048(2) Uani d U . G 1.000000 . .
H H5 1.002007 1.014703 0.663881 0.058000 Uiso calc U . R 1.000000 . .
C C6 0.9935(4) 0.8630(5) 0.5470(5) 0.042(2) Uani d U . G 1.000000 . .
H H6 1.084414 0.870966 0.559724 0.050000 Uiso calc U . R 1.000000 . .
C C7 0.9094(5) 0.7659(5) 0.4664(5) 0.037(2) Uani d U . G 1.000000 . .
H H7 0.942806 0.707508 0.424131 0.045000 Uiso calc U . R 1.000000 . .
C C8 0.7074(5) 0.7298(4) 0.2196(4) 0.0278(17) Uani d U . G 1.000000 . .
C C9 0.6249(5) 0.8094(5) 0.2075(5) 0.0326(18) Uani d U . G 1.000000 . .
C C10 0.6498(5) 0.8948(4) 0.1593(5) 0.035(2) Uani d U . G 1.000000 . .
H H10 0.593406 0.949210 0.151031 0.042000 Uiso calc U . R 1.000000 . .
C C11 0.7574(6) 0.9006(4) 0.1232(5) 0.036(2) Uani d U . G 1.000000 . .
H H11 0.774410 0.958967 0.090226 0.043000 Uiso calc U . R 1.000000 . .
C C12 0.8399(5) 0.8210(5) 0.1353(5) 0.0339(19) Uani d U . G 1.000000 . .
H H12 0.913399 0.824941 0.110579 0.041000 Uiso calc U . R 1.000000 . .
C C13 0.8150(5) 0.7356(4) 0.1835(5) 0.0315(18) Uani d U . G 1.000000 . .
C C14 0.9084(9) 0.6508(9) 0.1933(8) 0.040(2) Uani d U . . 1.000000 . .
H H14 0.891094 0.609781 0.245637 0.048000 Uiso calc U . R 1.000000 . .
C C15 0.8824(10) 0.5561(10) 0.0823(8) 0.047(3) Uani d U . . 1.000000 . .
H H15A 0.936598 0.497341 0.092752 0.070000 Uiso calc U . R 1.000000 . .
H H15B 0.903333 0.592497 0.029948 0.070000 Uiso calc U . R 1.000000 . .
H H15C 0.790601 0.518169 0.053681 0.070000 Uiso calc U . R 1.000000 . .
C C16 1.0528(10) 0.7079(11) 0.2385(10) 0.058(3) Uani d U . . 1.000000 . .
H H16A 1.105532 0.648041 0.248591 0.086000 Uiso calc U . R 1.000000 . .
H H16B 1.070148 0.767988 0.309330 0.086000 Uiso calc U . R 1.000000 . .
H H16C 1.075032 0.744205 0.186516 0.086000 Uiso calc U . R 1.000000 . .
C C17 0.5006(9) 0.8054(8) 0.2406(8) 0.039(2) Uani d U . . 1.000000 . .
H H17 0.505376 0.752445 0.287662 0.047000 Uiso calc U . R 1.000000 . .
C C18 0.4872(12) 0.9245(9) 0.3072(10) 0.060(3) Uani d U . . 1.000000 . .
H H18A 0.412590 0.915181 0.333487 0.089000 Uiso calc U . R 1.000000 . .
H H18B 0.473954 0.976242 0.260860 0.089000 Uiso calc U . R 1.000000 . .
H H18C 0.566307 0.958744 0.370191 0.089000 Uiso calc U . R 1.000000 . .
C C19 0.3826(10) 0.7505(10) 0.1374(9) 0.049(3) Uani d U . . 1.000000 . .
H H19A 0.303998 0.742090 0.158603 0.074000 Uiso calc U . R 1.000000 . .
H H19B 0.393665 0.673149 0.097606 0.074000 Uiso calc U . R 1.000000 . .
H H19C 0.374593 0.801036 0.089867 0.074000 Uiso calc U . R 1.000000 . .
C C20 0.4478(10) 0.3828(9) 0.1975(7) 0.039(2) Uani d U . . 1.000000 . .
C C21 0.3730(10) 0.4833(8) 0.2158(7) 0.039(2) Uani d U . . 1.000000 . .
H H21A 0.287938 0.461804 0.158602 0.058000 Uiso calc U . R 1.000000 . .
H H21B 0.422068 0.554185 0.212271 0.058000 Uiso calc U . R 1.000000 . .
H H21C 0.361005 0.498264 0.288123 0.058000 Uiso calc U . R 1.000000 . .
C C22 0.4816(11) 0.3732(9) 0.0911(7) 0.049(3) Uani d U . . 1.000000 . .
H H22A 0.401629 0.360541 0.029794 0.073000 Uiso calc U . R 1.000000 . .
H H22B 0.526286 0.307150 0.076017 0.073000 Uiso calc U . R 1.000000 . .
H H22C 0.538349 0.445864 0.099770 0.073000 Uiso calc U . R 1.000000 . .
C C23 0.3632(10) 0.2642(8) 0.1819(7) 0.042(3) Uani d U . . 1.000000 . .
H H23A 0.281883 0.250739 0.121750 0.063000 Uiso calc U . R 1.000000 . .
H H23B 0.343825 0.266315 0.249904 0.063000 Uiso calc U . R 1.000000 . .
H H23C 0.410414 0.200583 0.164199 0.063000 Uiso calc U . R 1.000000 . .
C C24 0.7251(10) 0.3429(8) 0.3015(8) 0.040(2) Uani d U . . 1.000000 . .
C C25 0.8368(11) 0.3798(10) 0.4110(9) 0.052(3) Uani d U . . 1.000000 . .
H H25A 0.908491 0.339840 0.401398 0.079000 Uiso calc U . R 1.000000 . .
H H25B 0.806029 0.358387 0.467070 0.079000 Uiso calc U . R 1.000000 . .
H H25C 0.867207 0.464841 0.434425 0.079000 Uiso calc U . R 1.000000 . .
C C26 0.6837(12) 0.2071(8) 0.2621(9) 0.052(3) Uani d U . . 1.000000 . .
H H26A 0.760911 0.171276 0.265571 0.078000 Uiso calc U . R 1.000000 . .
H H26B 0.624959 0.181288 0.186144 0.078000 Uiso calc U . R 1.000000 . .
H H26C 0.639183 0.183040 0.309589 0.078000 Uiso calc U . R 1.000000 . .
C C27 0.7770(12) 0.3781(9) 0.2171(9) 0.052(3) Uani d U . . 1.000000 . .
H H27A 0.867527 0.368159 0.230624 0.078000 Uiso calc U . R 1.000000 . .
H H27B 0.772131 0.460365 0.223226 0.078000 Uiso calc U . R 1.000000 . .
H H27C 0.724621 0.328487 0.143033 0.078000 Uiso calc U . R 1.000000 . .
C C28 -0.075(2) 0.161(2) 0.0443(17) 0.049(5) Uani d U P D 0.500000 C -1
H H28A -0.141023 0.158452 -0.023933 0.073000 Uiso calc U P R 0.500000 C -1
H H28B -0.007754 0.231183 0.067790 0.073000 Uiso calc U P R 0.500000 C -1
H H28C -0.115564 0.162935 0.101625 0.073000 Uiso calc U P R 0.500000 C -1
C C29 -0.0161(14) 0.0563(11) 0.0254(11) 0.044(4) Uani d U P G 0.500000 C -1
C C30 0.0880(13) 0.0446(11) 0.1079(9) 0.044(4) Uani d U P DG 0.500000 C -1
H H30 0.119169 0.103140 0.177567 0.052000 Uiso calc U P R 0.500000 C -1
C C31 0.1466(12) -0.0527(12) 0.0885(10) 0.041(4) Uani d U P G 0.500000 C -1
H H31 0.217742 -0.060644 0.144872 0.049000 Uiso calc U P R 0.500000 C -1
C C32 0.1010(15) -0.1383(11) -0.0134(12) 0.046(5) Uani d U P G 0.500000 C -1
H H32 0.141016 -0.204816 -0.026667 0.056000 Uiso calc U P R 0.500000 C -1
C C33 -0.0031(15) -0.1267(11) -0.0959(10) 0.049(4) Uani d U P G 0.500000 C -1
H H33 -0.034282 -0.185205 -0.165512 0.058000 Uiso calc U P R 0.500000 C -1
C C34 -0.0617(13) -0.0294(13) -0.0765(10) 0.043(4) Uani d U P DG 0.500000 C -1
H H34 -0.132856 -0.021421 -0.132819 0.052000 Uiso calc U P R 0.500000 C -1
N N1 0.6412(7) 0.5574(6) 0.3949(6) 0.0287(17) Uani d U . . 1.000000 . .
N N2 0.6698(7) 0.6343(6) 0.2564(5) 0.0271(16) Uani d U . . 1.000000 . .
P P1 0.5868(2) 0.4108(2) 0.32566(18) 0.0303(7) Uani d . . . 1.000000 . .
Si Si1 0.6236(2) 0.5583(2) 0.52597(19) 0.0267(6) Uani d . . . 1.000000 . .

loop_
_atom_site_aniso_label
_atom_site_aniso_U_11
_atom_site_aniso_U_22
_atom_site_aniso_U_33
_atom_site_aniso_U_12
_atom_site_aniso_U_13
_atom_site_aniso_U_23
B1 0.039(6) 0.022(5) 0.025(5) 0.004(4) 0.008(4) 0.007(4)
Cl1 0.040(9) 0.054(6) 0.049(7) 0.001(6) 0.013(5) 0.038(4)
I1 0.0274(17) 0.0441(17) 0.0366(17) 0.0014(11) 0.0122(14) 0.0171(13)
Cl2 0.054(7) 0.023(5) 0.030(5) 0.010(4) 0.018(5) 0.021(3)
I2 0.0451(19) 0.030(2) 0.036(2) 0.0081(13) 0.0220(15) 0.0169(11)
C1 0.031(4) 0.019(4) 0.034(4) -0.001(3) 0.016(3) 0.010(3)
C2 0.041(4) 0.019(4) 0.036(4) -0.002(3) 0.016(3) 0.008(3)
C3 0.049(5) 0.029(5) 0.052(5) 0.001(4) 0.012(4) -0.006(4)
C4 0.058(5) 0.033(5) 0.044(5) 0.001(4) 0.009(4) -0.011(4)
C5 0.058(5) 0.029(5) 0.039(5) -0.014(4) 0.003(4) 0.002(4)
C6 0.049(5) 0.034(5) 0.036(4) -0.012(4) 0.011(4) 0.012(4)
C7 0.043(4) 0.027(4) 0.035(4) -0.008(4) 0.011(4) 0.004(3)
C8 0.036(4) 0.022(4) 0.027(4) -0.005(3) 0.020(3) 0.004(3)
C9 0.041(4) 0.023(4) 0.033(4) -0.002(3) 0.019(3) 0.004(3)
C10 0.043(5) 0.026(4) 0.035(4) -0.006(4) 0.016(4) 0.007(3)
C11 0.049(5) 0.028(4) 0.029(4) -0.009(4) 0.012(4) 0.010(3)
C12 0.036(4) 0.030(4) 0.035(4) -0.010(3) 0.017(4) 0.007(3)
C13 0.034(4) 0.027(4) 0.033(4) -0.006(3) 0.018(3) 0.004(3)
C14 0.036(5) 0.041(5) 0.044(5) 0.000(4) 0.019(4) 0.011(4)
C15 0.052(6) 0.057(7) 0.044(5) 0.016(5) 0.032(5) 0.015(5)
C16 0.039(6) 0.063(7) 0.072(7) 0.001(5) 0.017(5) 0.026(6)
C17 0.045(5) 0.032(5) 0.052(5) 0.008(4) 0.032(4) 0.013(4)
C18 0.075(8) 0.036(6) 0.081(7) 0.020(5) 0.049(6) 0.011(5)
C19 0.037(5) 0.058(7) 0.066(6) 0.013(5) 0.025(5) 0.031(5)
C20 0.049(5) 0.036(5) 0.028(4) -0.010(4) 0.017(4) 0.006(4)
C21 0.047(6) 0.039(5) 0.025(5) -0.011(4) 0.008(4) 0.012(4)
C22 0.065(7) 0.047(6) 0.030(5) -0.011(5) 0.020(5) 0.007(4)
C23 0.054(6) 0.028(5) 0.033(5) -0.024(5) 0.013(5) 0.004(4)
C24 0.063(6) 0.021(4) 0.044(5) 0.009(4) 0.030(4) 0.009(4)
C25 0.059(7) 0.038(6) 0.057(6) 0.006(5) 0.024(5) 0.005(5)
C26 0.084(8) 0.022(5) 0.056(6) 0.015(5) 0.030(6) 0.011(4)
C27 0.084(8) 0.030(6) 0.065(6) 0.019(5) 0.053(6) 0.017(5)
C28 0.053(12) 0.046(11) 0.062(12) 0.012(9) 0.037(11) 0.020(9)
C29 0.047(8) 0.036(7) 0.058(8) 0.005(6) 0.028(7) 0.019(6)
C30 0.049(8) 0.034(7) 0.055(8) -0.001(6) 0.028(7) 0.016(6)
C31 0.049(8) 0.030(7) 0.056(8) 0.004(6) 0.031(7) 0.019(6)
C32 0.055(9) 0.032(8) 0.060(9) 0.005(7) 0.026(8) 0.018(7)
C33 0.054(9) 0.037(8) 0.059(8) 0.003(7) 0.024(7) 0.018(6)
C34 0.045(8) 0.039(8) 0.054(8) -0.001(6) 0.029(7) 0.019(6)
N1 0.038(4) 0.019(4) 0.029(3) -0.002(3) 0.016(3) 0.005(3)
N2 0.033(4) 0.021(3) 0.026(3) -0.006(3) 0.013(3) 0.006(3)
P1 0.0408(15) 0.0211(13) 0.0269(12) -0.0051(11) 0.0151(11) 0.0036(10)
Si1 0.0292(14) 0.0236(13) 0.0234(12) -0.0027(11) 0.0079(11) 0.0042(10)

loop_
_atom_type_symbol
_atom_type_description
_atom_type_scat_dispersion_real
_atom_type_scat_dispersion_imag
_atom_type_scat_source
C C 0.0033 0.0016 'International Tables Vol C Tables 4.2.6.8 and 6.1.1.4'
H H 0.0000 0.0000 'International Tables Vol C Tables 4.2.6.8 and 6.1.1.4'
B B 0.0013 0.0007 'International Tables Vol C Tables 4.2.6.8 and 6.1.1.4'
N N 0.0061 0.0033 'International Tables Vol C Tables 4.2.6.8 and 6.1.1.4'
P P 0.1023 0.0942 'International Tables Vol C Tables 4.2.6.8 and 6.1.1.4'
Si Si 0.0817 0.0704 'International Tables Vol C Tables 4.2.6.8 and 6.1.1.4'
Cl Cl 0.1484 0.1585 'International Tables Vol C Tables 4.2.6.8 and 6.1.1.4'
I I -0.4742 1.8119 'International Tables Vol C Tables 4.2.6.8 and 6.1.1.4'

loop_
_geom_angle_atom_site_label_1
_geom_angle_atom_site_label_2
_geom_angle_atom_site_label_3
_geom_angle_site_symmetry_1
_geom_angle_site_symmetry_3
_geom_angle
_geom_angle_publ_flag
Cl2 B1 P1 . . 117.7(9) ?
Cl2 B1 Si1 . 2_666 119.6(9) ?
P1 B1 Si1 . 2_666 116.9(5) ?
Cl2 B1 Si1 . . 124.9(9) ?
P1 B1 Si1 . . 83.8(4) ?
Si1 B1 Si1 2_666 . 84.4(4) ?
P1 B1 I2 . . 117.8(5) ?
Si1 B1 I2 2_666 . 120.8(5) ?
Si1 B1 I2 . . 122.0(5) ?
N2 C1 N1 . . 121.0(7) ?
N2 C1 C2 . . 122.9(7) ?
N1 C1 C2 . . 115.8(7) ?
C3 C2 C7 . . 120.000000 ?
C3 C2 C1 . . 122.3(5) ?
C7 C2 C1 . . 117.7(5) ?
C2 C3 C4 . . 120.000000 ?
C3 C4 C5 . . 120.000000 ?
C6 C5 C4 . . 120.000000 ?
C5 C6 C7 . . 120.000000 ?
C6 C7 C2 . . 120.000000 ?
C9 C8 C13 . . 120.000000 ?
C9 C8 N2 . . 118.3(5) ?
C13 C8 N2 . . 121.2(5) ?
C8 C9 C10 . . 120.000000 ?
C8 C9 C17 . . 123.1(5) ?
C10 C9 C17 . . 116.8(5) ?
C9 C10 C11 . . 120.000000 ?
C12 C11 C10 . . 120.000000 ?
C11 C12 C13 . . 120.000000 ?
C12 C13 C8 . . 120.000000 ?
C12 C13 C14 . . 117.3(5) ?
C8 C13 C14 . . 122.7(5) ?
C13 C14 C16 . . 115.0(8) ?
C13 C14 C15 . . 111.1(8) ?
C16 C14 C15 . . 109.0(8) ?
C18 C17 C19 . . 111.8(9) ?
C18 C17 C9 . . 113.0(8) ?
C19 C17 C9 . . 109.3(7) ?
C21 C20 C22 . . 108.0(8) ?
C21 C20 C23 . . 111.1(8) ?
C22 C20 C23 . . 107.7(7) ?
C21 C20 P1 . . 107.4(6) ?
C22 C20 P1 . . 116.7(7) ?
C23 C20 P1 . . 106.1(7) ?
C27 C24 C25 . . 107.7(9) ?
C27 C24 C26 . . 108.0(8) ?
C25 C24 C26 . . 108.8(9) ?
C27 C24 P1 . . 114.5(7) ?
C25 C24 P1 . . 108.2(7) ?
C26 C24 P1 . . 109.5(7) ?
C30 C29 C34 . . 120.000000 ?
C30 C29 C28 . . 120.1(7) ?
C34 C29 C28 . . 119.8(7) ?
C29 C30 C31 . . 120.000000 ?
C32 C31 C30 . . 120.000000 ?
C33 C32 C31 . . 120.000000 ?
C32 C33 C34 . . 120.000000 ?
C33 C34 C29 . . 120.000000 ?
C1 N1 P1 . . 129.4(6) ?
C1 N1 Si1 . . 131.4(6) ?
P1 N1 Si1 . . 99.2(3) ?
C1 N2 C8 . . 120.7(6) ?
N1 P1 C24 . . 109.3(4) ?
N1 P1 C20 . . 112.6(4) ?
C24 P1 C20 . . 113.1(5) ?
N1 P1 B1 . . 90.3(4) ?
C24 P1 B1 . . 114.3(5) ?
C20 P1 B1 . . 115.0(4) ?
N1 P1 Si1 . . 41.6(2) ?
C24 P1 Si1 . . 117.6(3) ?
C20 P1 Si1 . . 128.6(3) ?
B1 P1 Si1 . . 48.9(3) ?
N1 Si1 B1 . 2_666 113.3(4) ?
N1 Si1 B1 . . 86.2(4) ?
B1 Si1 B1 2_666 . 95.6(4) ?
N1 Si1 Cl1 . . 105.1(7) ?
B1 Si1 Cl1 2_666 . 124.6(7) ?
B1 Si1 Cl1 . . 126.0(7) ?
N1 Si1 I1 . . 107.4(3) ?
B1 Si1 I1 2_666 . 127.0(3) ?
B1 Si1 I1 . . 120.0(4) ?
N1 Si1 P1 . . 39.2(2) ?
B1 Si1 P1 2_666 . 114.1(3) ?
B1 Si1 P1 . . 47.2(3) ?
Cl1 Si1 P1 . . 120.9(7) ?
I1 Si1 P1 . . 118.89(17) ?
N1 Si1 Si1 . 2_666 104.1(3) ?
B1 Si1 Si1 2_666 2_666 47.9(3) ?
B1 Si1 Si1 . 2_666 47.7(3) ?
Cl1 Si1 Si1 . 2_666 149.4(7) ?
I1 Si1 Si1 . 2_666 145.1(2) ?
P1 Si1 Si1 . 2_666 78.29(11) ?

loop_
_geom_bond_atom_site_label_1
_geom_bond_atom_site_label_2
_geom_bond_site_symmetry_2
_geom_bond_distance
_geom_bond_publ_flag
B1 Cl2 . 1.856(17) ?
B1 P1 . 1.979(10) ?
B1 Si1 2_666 2.025(11) ?
B1 Si1 . 2.033(10) ?
B1 I2 . 2.258(11) ?
Cl1 Si1 . 2.16(2) ?
I1 Si1 . 2.458(6) ?
C1 N2 . 1.281(10) ?
C1 N1 . 1.416(10) ?
C1 C2 . 1.503(9) ?
C2 C3 . 1.390000 ?
C2 C7 . 1.390000 ?
C3 C4 . 1.390000 ?
C4 C5 . 1.390000 ?
C5 C6 . 1.390000 ?
C6 C7 . 1.390000 ?
C8 C9 . 1.390000 ?
C8 C13 . 1.390000 ?
C8 N2 . 1.430(7) ?
C9 C10 . 1.390000 ?
C9 C17 . 1.539(10) ?
C10 C11 . 1.390000 ?
C11 C12 . 1.390000 ?
C12 C13 . 1.390000 ?
C13 C14 . 1.518(11) ?
C14 C16 . 1.535(13) ?
C14 C15 . 1.541(13) ?
C17 C18 . 1.520(14) ?
C17 C19 . 1.531(14) ?
C20 C21 . 1.533(14) ?
C20 C22 . 1.538(12) ?
C20 C23 . 1.552(12) ?
C20 P1 . 1.863(10) ?
C24 C27 . 1.524(13) ?
C24 C25 . 1.537(14) ?
C24 C26 . 1.556(13) ?
C24 P1 . 1.854(10) ?
C28 C29 . 1.47(2) ?
C29 C30 . 1.390000 ?
C29 C34 . 1.390000 ?
C30 C31 . 1.390000 ?
C31 C32 . 1.390000 ?
C32 C33 . 1.390000 ?
C33 C34 . 1.390000 ?
N1 P1 . 1.716(7) ?
N1 Si1 . 1.804(7) ?
P1 Si1 . 2.680(3) ?
Si1 Si1 2_666 2.725(5) ?
